data_7041738
loop_
_publ_author_name
'Porter, Thomas R.'
'Hayes, Ellen C.'
'Kaminsky, Werner'
'Mayer, James M.'

_publ_section_title
;
 Sterically directed nitronate complexes of
 2,6-di-tert-butyl-4-nitrophenoxide with Cu(ii) and Zn(ii) and their
 H-atom transfer reactivity.
;
_journal_issue 8
_journal_name_full 'Dalton transactions (Cambridge, England : 2003)'
_journal_page_first 2551
_journal_page_last 2558
_journal_paper_doi 10.1039/c6dt04427a
_journal_volume 46
_journal_year 2017
_chemical_formula_moiety 'C23 H37 B Cu N6 O2'
_chemical_formula_sum 'C23 H37 B Cu N6 O2'
_chemical_formula_weight 503.94
_chemical_name_common trp101612
_chemical_name_systematic
;
 trp101612
;
_space_group_IT_number 62
_symmetry_cell_setting orthorhombic
_symmetry_Int_Tables_number 62
_symmetry_space_group_name_Hall '-P 2ac 2n'
_symmetry_space_group_name_H-M 'P n m a'
_atom_sites_solution_hydrogens geom
_atom_sites_solution_primary direct
_atom_sites_solution_secondary difmap
_audit_conform_dict_location ftp://ftp.iucr.org/pub/cif_core.dic
_audit_conform_dict_name cif_core.dic
_audit_conform_dict_version 2.4
_audit_creation_date 2012-10-17T12:12:40-00:00
_audit_creation_method 'WinGX routine CIF_UPDATE'
_audit_update_record
;
2017-01-03 deposited with the CCDC.
2017-01-17 downloaded from the CCDC.
;
_cell_angle_alpha 90.000
_cell_angle_beta 90.000
_cell_angle_gamma 90.000
_cell_formula_units_Z 4
_cell_length_a 15.9638(27)
_cell_length_b 15.4774(25)
_cell_length_c 10.2837(17)
_cell_measurement_reflns_used 503
_cell_measurement_temperature 100(2)
_cell_measurement_theta_max 20
_cell_measurement_theta_min 3
_cell_volume 2540.9(7)
_computing_cell_refinement 'SAINT (Bruker, 2007)'
_computing_data_collection 'APEX2 (Bruker, 2007)'
_computing_data_reduction 'SAINT (Bruker, 2007)'
_computing_molecular_graphics 'ORTEP-3 for Windows (Farrugia, 1997)'
_computing_publication_material 'SHELXL-97 (Sheldrick, 1997)'
_computing_structure_refinement 'SHELXL-97 (Sheldrick, 2008)'
_computing_structure_solution 'SHELXS97 (Sheldrick, 1997)'
_diffrn_ambient_temperature 100(2)
_diffrn_measured_fraction_theta_full 1
_diffrn_measured_fraction_theta_max 0.995
_diffrn_measurement_device_type 'Bruker APEXII CCD area-detector'
_diffrn_measurement_method '\f and \w scans'
_diffrn_radiation_monochromator graphite
_diffrn_radiation_type MoK\a
_diffrn_radiation_wavelength 0.71073
_diffrn_reflns_av_R_equivalents 0.0407
_diffrn_reflns_av_unetI/netI 0.0116
_diffrn_reflns_limit_h_max 21
_diffrn_reflns_limit_h_min -21
_diffrn_reflns_limit_k_max 20
_diffrn_reflns_limit_k_min -20
_diffrn_reflns_limit_l_max 13
_diffrn_reflns_limit_l_min -13
_diffrn_reflns_number 83201
_diffrn_reflns_theta_full 25
_diffrn_reflns_theta_max 28.49
_diffrn_reflns_theta_min 2.36
_diffrn_source 'fine-focus sealed tube'
_exptl_absorpt_coefficient_mu 0.891
_exptl_absorpt_correction_T_max 0.9162
_exptl_absorpt_correction_T_min 0.7823
_exptl_absorpt_correction_type multi-scan
_exptl_absorpt_process_details '(SADABS; Bruker, 2007)'
_exptl_crystal_colour green
_exptl_crystal_density_diffrn 1.317
_exptl_crystal_density_method 'not measured'
_exptl_crystal_description prism
_exptl_crystal_F_000 1068
_exptl_crystal_size_max 0.29
_exptl_crystal_size_mid 0.25
_exptl_crystal_size_min 0.1
_refine_diff_density_max 0.4
_refine_diff_density_min -0.413
_refine_diff_density_rms 0.051
_refine_ls_extinction_method none
_refine_ls_goodness_of_fit_ref 1.048
_refine_ls_hydrogen_treatment constr
_refine_ls_matrix_type full
_refine_ls_number_parameters 172
_refine_ls_number_reflns 3313
_refine_ls_number_restraints 0
_refine_ls_restrained_S_all 1.048
_refine_ls_R_factor_all 0.0248
_refine_ls_R_factor_gt 0.0232
_refine_ls_shift/su_max 0.002
_refine_ls_shift/su_mean 0
_refine_ls_structure_factor_coef Fsqd
_refine_ls_weighting_details 'calc w=1/[\s^2^(Fo^2^)+(0.0314P)^2^+1.6864P] where P=(Fo^2^+2Fc^2^)/3'
_refine_ls_weighting_scheme calc
_refine_ls_wR_factor_gt 0.0649
_refine_ls_wR_factor_ref 0.0665
_reflns_number_gt 3137
_reflns_number_total 3313
_reflns_threshold_expression >2\s(I)
_cod_data_source_file c6dt04427a2.cif
_cod_data_source_block trp101612_0ma
_cod_depositor_comments 'Adding full bibliography for 7041737--7041740.cif.'
_cod_original_cell_volume 2540.9(8)
_cod_database_code 7041738

loop_
_symmetry_equiv_pos_as_xyz
'x, y, z'
'-x+1/2, -y, z+1/2'
'x+1/2, -y+1/2, -z+1/2'
'-x, y+1/2, -z'
'-x, -y, -z'
'x-1/2, y, -z-1/2'
'-x-1/2, y-1/2, z-1/2'
'x, -y-1/2, z'

loop_
_atom_site_label
_atom_site_type_symbol
_atom_site_fract_x
_atom_site_fract_y
_atom_site_fract_z
_atom_site_U_iso_or_equiv
_atom_site_adp_type
_atom_site_occupancy
_atom_site_symmetry_multiplicity
_atom_site_calc_flag
_atom_site_refinement_flags
C1 C 0.87281(7) 0.10645(8) 0.32554(11) 0.0165(2) Uani 1 1 d .
H1A H 0.9317 0.1005 0.3351 0.02 Uiso 1 1 calc R
C2 C 0.81353(7) 0.05189(8) 0.37675(12) 0.0169(2) Uani 1 1 d .
H2 H 0.8231 0.0019 0.4282 0.02 Uiso 1 1 calc R
C3 C 0.73596(7) 0.08537(7) 0.33732(10) 0.0135(2) Uani 1 1 d .
C4 C 0.65031(7) 0.04754(7) 0.36671(11) 0.0153(2) Uani 1 1 d .
C5 C 0.58780(7) 0.11871(8) 0.40336(12) 0.0183(2) Uani 1 1 d .
H5A H 0.6084 0.15 0.4798 0.027 Uiso 1 1 calc R
H5B H 0.5333 0.0927 0.4233 0.027 Uiso 1 1 calc R
H5C H 0.5817 0.159 0.3304 0.027 Uiso 1 1 calc R
C6 C 0.61829(8) -0.00228(8) 0.24711(12) 0.0211(2) Uani 1 1 d .
H6A H 0.615 0.0369 0.1725 0.032 Uiso 1 1 calc R
H6B H 0.5626 -0.0259 0.2656 0.032 Uiso 1 1 calc R
H6C H 0.6569 -0.0497 0.2271 0.032 Uiso 1 1 calc R
C7 C 0.65772(8) -0.01546(8) 0.48153(12) 0.0223(2) Uani 1 1 d .
H7A H 0.6952 -0.0631 0.4578 0.034 Uiso 1 1 calc R
H7B H 0.6022 -0.0385 0.5028 0.034 Uiso 1 1 calc R
H7C H 0.6805 0.015 0.5572 0.034 Uiso 1 1 calc R
C8 C 0.91578(10) 0.25 -0.04408(16) 0.0172(3) Uani 1 2 d S
H8 H 0.9746 0.25 -0.0305 0.021 Uiso 1 2 calc SR
C9 C 0.87621(11) 0.25 -0.16269(16) 0.0188(3) Uani 1 2 d S
H9 H 0.9017 0.25 -0.2462 0.023 Uiso 1 2 calc SR
C10 C 0.79027(10) 0.25 -0.13445(16) 0.0144(3) Uani 1 2 d S
C11 C 0.71966(10) 0.25 -0.23292(15) 0.0154(3) Uani 1 2 d S
C12 C 0.75629(11) 0.25 -0.37136(16) 0.0202(3) Uani 1 2 d S
H12A H 0.711 0.2581 -0.4346 0.03 Uiso 0.5 1 calc PR
H12B H 0.7843 0.1947 -0.3879 0.03 Uiso 0.5 1 calc PR
H12C H 0.7969 0.2972 -0.3798 0.03 Uiso 0.5 1 calc PR
C13 C 0.66592(8) 0.16850(8) -0.21643(12) 0.0188(2) Uani 1 1 d .
H13A H 0.6996 0.1174 -0.237 0.028 Uiso 1 1 calc R
H13B H 0.6178 0.1713 -0.2754 0.028 Uiso 1 1 calc R
H13C H 0.6461 0.1648 -0.1264 0.028 Uiso 1 1 calc R
C14 C 0.55825(10) 0.25 0.05790(15) 0.0168(3) Uani 1 2 d S
C15 C 0.48300(11) 0.25 -0.02869(17) 0.0226(4) Uani 1 2 d S
H15A H 0.4751 0.1922 -0.0655 0.034 Uiso 0.5 1 calc PR
H15B H 0.4912 0.2918 -0.0992 0.034 Uiso 0.5 1 calc PR
H15C H 0.4334 0.2661 0.0219 0.034 Uiso 0.5 1 calc PR
B1 B 0.87290(11) 0.25 0.19582(17) 0.0139(3) Uani 1 2 d S
H1B H 0.9347 0.25 0.212 0.017 Uiso 1 2 calc SR
N1 N 0.77847(8) 0.25 -0.00424(13) 0.0131(2) Uani 1 2 d S
N2 N 0.85704(8) 0.25 0.04928(13) 0.0135(2) Uani 1 2 d S
N3 N 0.74898(5) 0.15729(6) 0.26583(9) 0.01251(18) Uani 1 1 d .
N4 N 0.83385(6) 0.16958(6) 0.25988(9) 0.01362(18) Uani 1 1 d .
O1 O 0.59149(5) 0.17988(6) 0.09400(8) 0.01855(17) Uani 1 1 d .
Cu1 Cu 0.685429(11) 0.25 0.173840(18) 0.01183(7) Uani 1 2 d S

loop_
_atom_site_aniso_label
_atom_site_aniso_U_11
_atom_site_aniso_U_22
_atom_site_aniso_U_33
_atom_site_aniso_U_23
_atom_site_aniso_U_13
_atom_site_aniso_U_12
C1 0.0143(5) 0.0171(5) 0.0182(5) -0.0001(4) -0.0028(4) 0.0032(4)
C2 0.0178(5) 0.0153(5) 0.0177(5) 0.0014(4) -0.0027(4) 0.0021(4)
C3 0.0147(5) 0.0134(5) 0.0123(5) -0.0014(4) -0.0007(4) 0.0000(4)
C4 0.0150(5) 0.0147(5) 0.0163(5) 0.0004(4) 0.0008(4) -0.0024(4)
C5 0.0148(5) 0.0196(5) 0.0204(5) 0.0002(4) 0.0033(4) -0.0008(4)
C6 0.0210(6) 0.0182(5) 0.0241(6) -0.0037(5) -0.0022(5) -0.0043(4)
C7 0.0237(6) 0.0202(6) 0.0231(6) 0.0065(5) 0.0029(5) -0.0028(5)
C8 0.0128(7) 0.0191(7) 0.0196(8) 0 0.0041(6) 0
C9 0.0173(8) 0.0223(8) 0.0167(8) 0 0.0053(6) 0
C10 0.0170(7) 0.0128(7) 0.0135(7) 0 0.0019(6) 0
C11 0.0183(7) 0.0157(7) 0.0121(7) 0 0.0002(6) 0
C12 0.0232(8) 0.0249(8) 0.0125(7) 0 0.0019(6) 0
C13 0.0216(5) 0.0188(5) 0.0161(5) -0.0016(4) -0.0006(4) -0.0028(4)
C14 0.0110(7) 0.0287(8) 0.0107(7) 0 0.0008(5) 0
C15 0.0146(7) 0.0362(10) 0.0171(8) 0 -0.0053(6) 0
B1 0.0102(7) 0.0157(8) 0.0156(8) 0 0.0000(6) 0
N1 0.0109(6) 0.0147(6) 0.0135(6) 0 -0.0006(5) 0
N2 0.0103(6) 0.0153(6) 0.0149(6) 0 0.0012(5) 0
N3 0.0088(4) 0.0147(4) 0.0140(4) 0.0000(3) -0.0005(3) -0.0006(3)
N4 0.0088(4) 0.0165(4) 0.0155(4) 0.0004(4) -0.0012(3) 0.0005(3)
O1 0.0157(4) 0.0224(4) 0.0175(4) 0.0017(3) -0.0044(3) -0.0035(3)
Cu1 0.00880(10) 0.01372(10) 0.01295(10) 0 -0.00210(6) 0

loop_
_atom_type_symbol
_atom_type_description
_atom_type_scat_dispersion_real
_atom_type_scat_dispersion_imag
_atom_type_scat_source
C C 0.0033 0.0016 'International Tables Vol C Tables 4.2.6.8 and 6.1.1.4'
H H 0 0 'International Tables Vol C Tables 4.2.6.8 and 6.1.1.4'
B B 0.0013 0.0007 'International Tables Vol C Tables 4.2.6.8 and 6.1.1.4'
N N 0.0061 0.0033 'International Tables Vol C Tables 4.2.6.8 and 6.1.1.4'
O O 0.0106 0.006 'International Tables Vol C Tables 4.2.6.8 and 6.1.1.4'
Cu Cu 0.3201 1.2651 'International Tables Vol C Tables 4.2.6.8 and 6.1.1.4'

loop_
_geom_angle_atom_site_label_1
_geom_angle_atom_site_label_2
_geom_angle_atom_site_label_3
_geom_angle
_geom_angle_site_symmetry_1
_geom_angle_site_symmetry_3
N4 C1 C2 108.76(10) . .
N4 C1 H1A 125.6 . .
C2 C1 H1A 125.6 . .
C1 C2 C3 105.69(10) . .
C1 C2 H2 127.2 . .
C3 C2 H2 127.2 . .
N3 C3 C2 109.04(10) . .
N3 C3 C4 124.41(10) . .
C2 C3 C4 126.54(10) . .
C3 C4 C5 110.98(9) . .
C3 C4 C7 109.18(9) . .
C5 C4 C7 108.49(10) . .
C3 C4 C6 109.47(9) . .
C5 C4 C6 109.89(10) . .
C7 C4 C6 108.78(10) . .
C4 C5 H5A 109.5 . .
C4 C5 H5B 109.5 . .
H5A C5 H5B 109.5 . .
C4 C5 H5C 109.5 . .
H5A C5 H5C 109.5 . .
H5B C5 H5C 109.5 . .
C4 C6 H6A 109.5 . .
C4 C6 H6B 109.5 . .
H6A C6 H6B 109.5 . .
C4 C6 H6C 109.5 . .
H6A C6 H6C 109.5 . .
H6B C6 H6C 109.5 . .
C4 C7 H7A 109.5 . .
C4 C7 H7B 109.5 . .
H7A C7 H7B 109.5 . .
C4 C7 H7C 109.5 . .
H7A C7 H7C 109.5 . .
H7B C7 H7C 109.5 . .
N2 C8 C9 108.30(15) . .
N2 C8 H8 125.9 . .
C9 C8 H8 125.9 . .
C8 C9 C10 105.43(14) . .
C8 C9 H9 127.3 . .
C10 C9 H9 127.3 . .
N1 C10 C9 109.96(14) . .
N1 C10 C11 123.93(14) . .
C9 C10 C11 126.11(15) . .
C10 C11 C13 110.00(9) . .
C10 C11 C13 110.00(9) . 8_565
C13 C11 C13 110.53(14) . 8_565
C10 C11 C12 109.61(14) . .
C13 C11 C12 108.33(9) . .
C13 C11 C12 108.33(9) 8_565 .
C11 C12 H12A 109.5 . .
C11 C12 H12B 109.5 . .
H12A C12 H12B 109.5 . .
C11 C12 H12C 109.5 . .
H12A C12 H12C 109.5 . .
H12B C12 H12C 109.5 . .
C11 C13 H13A 109.5 . .
C11 C13 H13B 109.5 . .
H13A C13 H13B 109.5 . .
C11 C13 H13C 109.5 . .
H13A C13 H13C 109.5 . .
H13B C13 H13C 109.5 . .
O1 C14 O1 118.34(14) 8_565 .
O1 C14 C15 120.82(7) 8_565 .
O1 C14 C15 120.82(7) . .
O1 C14 Cu1 59.28(7) 8_565 .
O1 C14 Cu1 59.28(7) . .
C15 C14 Cu1 173.88(12) . .
C14 C15 H15A 109.5 . .
C14 C15 H15B 109.5 . .
H15A C15 H15B 109.5 . .
C14 C15 H15C 109.5 . .
H15A C15 H15C 109.5 . .
H15B C15 H15C 109.5 . .
N2 B1 N4 110.78(9) . 8_565
N2 B1 N4 110.78(9) . .
N4 B1 N4 107.83(13) 8_565 .
N2 B1 H1B 109.1 . .
N4 B1 H1B 109.1 8_565 .
N4 B1 H1B 109.1 . .
C10 N1 N2 105.68(13) . .
C10 N1 Cu1 148.97(11) . .
N2 N1 Cu1 105.35(10) . .
C8 N2 N1 110.63(13) . .
C8 N2 B1 126.14(14) . .
N1 N2 B1 123.23(13) . .
C3 N3 N4 106.92(9) . .
C3 N3 Cu1 140.59(8) . .
N4 N3 Cu1 112.45(7) . .
C1 N4 N3 109.59(9) . .
C1 N4 B1 128.07(11) . .
N3 N4 B1 122.13(10) . .
C14 O1 Cu1 88.27(8) . .
N3 Cu1 N3 91.94(6) 8_565 .
N3 Cu1 O1 162.54(4) 8_565 .
N3 Cu1 O1 100.56(4) . .
N3 Cu1 O1 100.56(4) 8_565 8_565
N3 Cu1 O1 162.54(4) . 8_565
O1 Cu1 O1 64.81(5) . 8_565
N3 Cu1 C14 132.72(3) 8_565 .
N3 Cu1 C14 132.72(3) . .
O1 Cu1 C14 32.45(3) . .
O1 Cu1 C14 32.45(3) 8_565 .
N3 Cu1 N1 92.75(4) 8_565 .
N3 Cu1 N1 92.75(4) . .
O1 Cu1 N1 98.72(4) . .
O1 Cu1 N1 98.72(4) 8_565 .
C14 Cu1 N1 98.62(6) . .

loop_
_geom_bond_atom_site_label_1
_geom_bond_atom_site_label_2
_geom_bond_distance
_geom_bond_site_symmetry_2
C1 N4 1.3407(15) .
C1 C2 1.3733(17) .
C1 H1A 0.95 .
C2 C3 1.4023(15) .
C2 H2 0.95 .
C3 N3 1.3501(14) .
C3 C4 1.5179(16) .
C4 C5 1.5334(16) .
C4 C7 1.5360(17) .
C4 C6 1.5391(17) .
C5 H5A 0.98 .
C5 H5B 0.98 .
C5 H5C 0.98 .
C6 H6A 0.98 .
C6 H6B 0.98 .
C6 H6C 0.98 .
C7 H7A 0.98 .
C7 H7B 0.98 .
C7 H7C 0.98 .
C8 N2 1.342(2) .
C8 C9 1.374(2) .
C8 H8 0.95 .
C9 C10 1.402(2) .
C9 H9 0.95 .
C10 N1 1.352(2) .
C10 C11 1.515(2) .
C11 C13 1.5349(15) .
C11 C13 1.5349(15) 8_565
C11 C12 1.539(2) .
C12 H12A 0.98 .
C12 H12B 0.98 .
C12 H12C 0.98 .
C13 H13A 0.98 .
C13 H13B 0.98 .
C13 H13C 0.98 .
C14 O1 1.2639(12) 8_565
C14 O1 1.2639(12) .
C14 C15 1.495(2) .
C14 Cu1 2.3546(17) .
C15 H15A 0.98 .
C15 H15B 0.98 .
C15 H15C 0.98 .
B1 N2 1.528(2) .
B1 N4 1.5401(14) 8_565
B1 N4 1.5401(14) .
B1 H1B 1 .
N1 N2 1.3698(18) .
N1 Cu1 2.3580(15) .
N3 N4 1.3695(13) .
N3 Cu1 1.9957(10) .
O1 Cu1 2.0251(9) .
Cu1 N3 1.9957(10) 8_565
Cu1 O1 2.0251(9) 8_565
